data_7018607
loop_
_publ_author_name
'Casti\~neiras, Alfonso'
'Fern\'andez-Hermida, Nuria'
'Garc\'ia-Santos, Isabel'
'P\'erez-Lustres, Jos\'e Luis'
'Rodr\'iguez-Gonz\'alez, Iria'

_publ_section_title
;
 Luminescent complexes of silver(i) with pyridylbis(3-hexamethyleneiminyl
 thiosemicarbazone): effect of the counterion on the nuclearity.
;
_journal_issue 13
_journal_name_full 'Dalton transactions (Cambridge, England : 2003)'
_journal_page_first 3787
_journal_page_last 3796
_journal_paper_doi 10.1039/c2dt12204a
_journal_volume 41
_journal_year 2012
_chemical_formula_moiety 'C52 H64 Ag4 N16 S4, C3 H7 N1 O1'
_chemical_formula_sum 'C55 H71 Ag4 N17 O S4'
_chemical_formula_weight 1546.01
_chemical_name_systematic ?
_space_group_IT_number 2
_symmetry_cell_setting triclinic
_symmetry_space_group_name_Hall '-P 1'
_symmetry_space_group_name_H-M 'P -1'
_audit_creation_method 'manually at CCDC'
_cell_angle_alpha 68.118(4)
_cell_angle_beta 74.165(4)
_cell_angle_gamma 74.896(4)
_cell_formula_units_Z 2
_cell_length_a 12.7046(11)
_cell_length_b 16.2446(13)
_cell_length_c 16.9474(14)
_cell_volume 3072.6(5)
_diffrn_ambient_temperature 100
_diffrn_radiation_probe x-ray
_exptl_crystal_density_diffrn 1.671
_refine_ls_R_factor_gt 0.0407
_cod_data_source_file c2dt12204a.txt
_cod_data_source_block cmpd_1
_cod_depositor_comments
;
The following automatic conversions were performed:

'_symmetry_cell_setting' value 'Triclinic' changed to 'triclinic'
according to /home/saulius/struct/CIF-dictionaries/cif_core.dic
dictionary named 'cif_core.dic' version 2.4.1 from 2010-06-29.

Automatic conversion script
Id: cif_fix_values 1715 2011-07-08 13:25:40Z adriana 
;
_cod_original_cell_volume 3072.6(4)
_cod_original_sg_symbol_H-M P-1
_cod_original_formula_sum 'C55 H71 Ag4 N17 O1 S4'
_cod_database_code 7018607

loop_
_symmetry_equiv_pos_as_xyz
'x, y, z'
'-x, -y, -z'

loop_
_atom_site_aniso_label
_atom_site_aniso_U_11
_atom_site_aniso_U_22
_atom_site_aniso_U_33
_atom_site_aniso_U_23
_atom_site_aniso_U_13
_atom_site_aniso_U_12
Ag1 0.02000(16) 0.01775(15) 0.02103(16) -0.00489(12) -0.01033(12) -0.00283(12)
Ag2 0.01985(16) 0.01565(15) 0.02018(16) -0.00709(12) -0.00724(12) -0.00070(12)
Ag3 0.02292(16) 0.01408(14) 0.01801(15) -0.00325(12) -0.00830(12) -0.00024(12)
Ag4 0.01667(15) 0.01820(15) 0.01927(15) -0.00648(12) -0.00348(12) -0.00288(12)
S1 0.0203(5) 0.0124(4) 0.0185(5) -0.0036(4) -0.0052(4) -0.0006(4)
S2 0.0263(5) 0.0128(4) 0.0217(5) -0.0072(4) -0.0100(4) 0.0005(4)
S3 0.0181(5) 0.0198(5) 0.0195(5) -0.0050(4) -0.0053(4) -0.0048(4)
S4 0.0166(5) 0.0228(5) 0.0221(5) -0.0083(4) -0.0062(4) -0.0025(4)
N11 0.0212(18) 0.0173(17) 0.0204(18) -0.0033(14) -0.0064(14) -0.0026(14)
N12 0.0168(17) 0.0145(16) 0.0197(17) -0.0069(14) -0.0061(13) 0.0002(13)
N13 0.0164(17) 0.0171(16) 0.0189(17) -0.0068(14) -0.0065(14) 0.0016(13)
N14 0.0168(17) 0.0171(17) 0.0220(18) -0.0063(14) -0.0062(14) 0.0019(13)
N21 0.0198(19) 0.0232(19) 0.051(3) -0.0219(19) -0.0172(18) 0.0065(15)
N22 0.0166(16) 0.0117(15) 0.0180(17) -0.0035(13) -0.0066(13) 0.0001(13)
N23 0.0165(17) 0.0140(16) 0.0203(17) -0.0056(14) -0.0071(14) -0.0001(13)
N24 0.0226(18) 0.0131(16) 0.0207(18) -0.0038(14) -0.0067(14) 0.0005(14)
N31 0.040(2) 0.026(2) 0.0201(19) -0.0098(16) -0.0026(17) -0.0141(17)
N32 0.0199(17) 0.0111(15) 0.0162(16) -0.0030(13) -0.0085(13) -0.0006(13)
N33 0.0247(19) 0.0153(17) 0.0228(18) -0.0063(14) -0.0090(15) -0.0046(14)
N34 0.0181(18) 0.0180(18) 0.033(2) -0.0071(16) -0.0042(15) -0.0054(14)
N41 0.031(2) 0.030(2) 0.0206(19) 0.0012(16) -0.0099(16) -0.0084(17)
N42 0.0208(18) 0.0129(16) 0.0189(17) -0.0053(14) -0.0048(14) -0.0014(13)
N43 0.028(2) 0.0168(17) 0.0183(17) -0.0055(14) -0.0033(15) -0.0066(15)
N44 0.028(2) 0.0231(19) 0.0237(19) -0.0106(16) -0.0020(16) -0.0107(16)
C12 0.023(2) 0.018(2) 0.025(2) -0.0030(17) -0.0070(18) -0.0046(17)
C13 0.027(2) 0.024(2) 0.019(2) -0.0038(17) -0.0063(17) -0.0116(18)
C14 0.021(2) 0.027(2) 0.025(2) -0.0146(19) -0.0044(17) -0.0007(18)
C15 0.025(2) 0.017(2) 0.023(2) -0.0091(17) -0.0102(17) 0.0000(17)
C16 0.0151(19) 0.0178(19) 0.020(2) -0.0090(16) -0.0078(16) -0.0013(15)
C17 0.0167(19) 0.0125(18) 0.0198(19) -0.0068(15) -0.0062(15) -0.0025(15)
C18 0.021(2) 0.0134(18) 0.0166(19) -0.0046(15) -0.0065(16) -0.0011(15)
C19 0.019(2) 0.029(2) 0.022(2) -0.0132(19) -0.0021(17) 0.0031(18)
C22 0.034(3) 0.030(3) 0.073(4) -0.033(3) -0.032(3) 0.010(2)
C23 0.030(3) 0.036(3) 0.056(3) -0.029(3) -0.027(2) 0.008(2)
C24 0.026(2) 0.025(2) 0.032(2) -0.013(2) -0.014(2) 0.0033(19)
C25 0.026(2) 0.018(2) 0.021(2) -0.0051(17) -0.0087(17) -0.0055(17)
C26 0.0157(19) 0.019(2) 0.0186(19) -0.0092(16) -0.0042(15) -0.0012(15)
C27 0.0162(19) 0.0123(18) 0.0179(19) -0.0027(15) -0.0064(15) -0.0018(15)
C28 0.022(2) 0.0102(17) 0.0172(19) -0.0009(15) -0.0062(16) -0.0016(15)
C29 0.019(2) 0.020(2) 0.023(2) -0.0034(17) -0.0075(17) 0.0022(17)
C32 0.059(4) 0.036(3) 0.026(3) -0.017(2) 0.000(2) -0.019(3)
C33 0.083(5) 0.055(4) 0.021(3) -0.014(3) -0.008(3) -0.037(3)
C34 0.069(4) 0.089(5) 0.035(3) -0.023(3) -0.015(3) -0.041(4)
C35 0.042(3) 0.065(4) 0.030(3) -0.017(3) -0.012(2) -0.021(3)
C36 0.031(2) 0.023(2) 0.017(2) -0.0035(17) -0.0092(18) -0.0084(18)
C37 0.020(2) 0.0170(19) 0.020(2) -0.0055(16) -0.0097(16) -0.0011(16)
C38 0.0165(19) 0.0164(19) 0.024(2) -0.0070(17) -0.0101(16) -0.0006(15)
C39 0.029(3) 0.022(2) 0.047(3) -0.005(2) -0.005(2) -0.012(2)
C42 0.026(2) 0.038(3) 0.023(2) 0.001(2) -0.0114(19) -0.004(2)
C43 0.035(3) 0.025(2) 0.021(2) -0.0029(19) -0.009(2) 0.002(2)
C44 0.036(3) 0.024(2) 0.028(2) 0.001(2) -0.010(2) -0.005(2)
C45 0.029(2) 0.025(2) 0.023(2) 0.0010(19) -0.0104(19) -0.0026(19)
C46 0.022(2) 0.020(2) 0.0152(19) -0.0046(16) -0.0045(16) 0.0017(17)
C47 0.019(2) 0.0150(19) 0.0160(19) -0.0055(16) -0.0038(16) 0.0009(15)
C48 0.0162(19) 0.020(2) 0.021(2) -0.0102(17) 0.0002(16) -0.0042(16)
C49 0.043(3) 0.023(2) 0.025(2) -0.0083(19) 0.000(2) -0.016(2)
C110 0.024(2) 0.028(2) 0.024(2) -0.0058(19) -0.0008(18) -0.0047(19)
C111 0.032(3) 0.022(2) 0.035(3) -0.011(2) -0.006(2) -0.0059(19)
C112 0.027(2) 0.030(3) 0.047(3) -0.016(2) -0.016(2) -0.001(2)
C113 0.030(2) 0.026(2) 0.032(3) -0.010(2) -0.016(2) 0.0006(19)
C114 0.019(2) 0.017(2) 0.025(2) -0.0064(17) -0.0104(17) 0.0050(16)
C210 0.023(2) 0.027(2) 0.026(2) -0.0027(19) -0.0100(18) -0.0035(18)
C211 0.025(2) 0.022(2) 0.028(2) -0.0015(19) -0.0081(19) -0.0055(18)
C212 0.021(2) 0.028(2) 0.029(2) -0.003(2) -0.0005(19) -0.0002(19)
C213 0.029(2) 0.023(2) 0.022(2) -0.0047(18) -0.0025(19) 0.0040(19)
C214 0.027(2) 0.021(2) 0.027(2) -0.0118(19) -0.0024(19) 0.0054(18)
C310 0.079(3) 0.079(3) 0.079(3) -0.0232(12) -0.0168(11) -0.0147(11)
C311 0.067(2) 0.067(2) 0.071(2) -0.0196(11) -0.0133(10) -0.0119(10)
C312 0.092(3) 0.092(3) 0.091(3) -0.0308(13) -0.0178(11) -0.0146(11)
C313 0.062(2) 0.061(2) 0.064(2) -0.0219(11) -0.0118(10) -0.0113(10)
C314 0.037(3) 0.025(2) 0.048(3) -0.018(2) -0.005(2) -0.014(2)
C410 0.045(3) 0.025(2) 0.034(3) -0.006(2) -0.007(2) -0.008(2)
C411 0.044(3) 0.031(3) 0.038(3) -0.015(2) 0.003(2) -0.008(2)
C412 0.049(3) 0.035(3) 0.034(3) -0.016(2) 0.001(2) -0.012(2)
C413 0.040(3) 0.036(3) 0.033(3) -0.019(2) -0.005(2) -0.012(2)
C414 0.032(3) 0.032(3) 0.034(3) -0.016(2) -0.006(2) -0.013(2)
C51 0.164(11) 0.046(5) 0.075(6) -0.005(4) -0.004(6) -0.012(6)
C52 0.282(18) 0.067(6) 0.064(6) -0.027(5) -0.032(9) 0.035(9)

loop_
_atom_site_label
_atom_site_type_symbol
_atom_site_fract_x
_atom_site_fract_y
_atom_site_fract_z
_atom_site_U_iso_or_equiv
Ag1 Ag 0.29745(3) 0.32187(2) 0.61814(2) 0.01879(8)
Ag2 Ag 0.39779(3) 0.15140(2) 0.73970(2) 0.01797(8)
Ag3 Ag 0.13763(3) 0.24066(2) 0.77896(2) 0.01863(8)
Ag4 Ag 0.23132(3) 0.11910(2) 0.66719(2) 0.01798(8)
S1 S 0.41343(9) 0.01951(7) 0.70115(7) 0.0177(2)
S2 S 0.11461(9) 0.39803(7) 0.69146(7) 0.0195(2)
S3 S 0.47318(9) 0.29598(7) 0.65931(7) 0.0189(2)
S4 S 0.04779(8) 0.13145(7) 0.75461(7) 0.0199(2)
N11 N 0.3387(3) 0.3413(2) 0.3345(2) 0.0201(7)
N12 N 0.3529(3) 0.1632(2) 0.5384(2) 0.0167(7)
N13 N 0.4618(3) 0.1219(2) 0.5261(2) 0.0175(7)
N14 N 0.6021(3) 0.0167(2) 0.5833(2) 0.0191(7)
N21 N 0.1299(3) 0.1909(3) 0.4334(3) 0.0283(9)
N22 N 0.1750(3) 0.3167(2) 0.5461(2) 0.0157(7)
N23 N 0.0643(3) 0.3531(2) 0.5645(2) 0.0167(7)
N24 N -0.0756(3) 0.4328(2) 0.6360(2) 0.0195(7)
N31 N 0.1937(3) 0.2088(3) 1.0545(2) 0.0268(8)
N32 N 0.3403(3) 0.2246(2) 0.8409(2) 0.0156(7)
N33 N 0.3694(3) 0.3062(2) 0.8239(2) 0.0198(7)
N34 N 0.4495(3) 0.4250(2) 0.7283(3) 0.0230(8)
N41 N 0.3709(3) 0.0270(3) 1.0342(2) 0.0284(9)
N42 N 0.1807(3) 0.1112(2) 0.8876(2) 0.0176(7)
N43 N 0.1414(3) 0.0356(2) 0.9012(2) 0.0209(7)
N44 N 0.0382(3) -0.0348(3) 0.8653(2) 0.0235(8)
C12 C 0.3892(4) 0.3732(3) 0.2514(3) 0.0225(9)
H12 H 0.3609 0.4328 0.2186 0.027
C13 C 0.4793(4) 0.3256(3) 0.2104(3) 0.0222(9)
H13 H 0.5133 0.3521 0.1518 0.027
C14 C 0.5189(4) 0.2376(3) 0.2574(3) 0.0232(9)
H14 H 0.5791 0.2018 0.2307 0.028
C15 C 0.4694(4) 0.2023(3) 0.3438(3) 0.0208(9)
H15 H 0.4958 0.1425 0.3774 0.025
C16 C 0.3797(3) 0.2568(3) 0.3804(3) 0.0162(8)
C17 C 0.3183(3) 0.2268(3) 0.4712(3) 0.0153(8)
C18 C 0.4950(3) 0.0582(3) 0.5955(3) 0.0167(8)
C19 C 0.6744(4) 0.0426(3) 0.4971(3) 0.0240(9)
H19A H 0.6329 0.0488 0.4529 0.029
H19B H 0.7394 -0.0064 0.4948 0.029
C22 C 0.0591(4) 0.1834(4) 0.3918(4) 0.0394(14)
H22 H 0.0629 0.1261 0.3871 0.047
C23 C -0.0198(4) 0.2538(3) 0.3559(4) 0.0351(12)
H23 H -0.0694 0.2450 0.3279 0.042
C24 C -0.0244(4) 0.3374(3) 0.3611(3) 0.0267(10)
H24 H -0.0766 0.3877 0.3358 0.032
C25 C 0.0472(4) 0.3470(3) 0.4036(3) 0.0209(9)
H25 H 0.0455 0.4039 0.4081 0.025
C26 C 0.1225(3) 0.2717(3) 0.4400(3) 0.0172(8)
C27 C 0.2020(3) 0.2760(3) 0.4883(3) 0.0156(8)
C28 C 0.0320(3) 0.3908(3) 0.6256(3) 0.0172(8)
C29 C -0.1437(4) 0.4433(3) 0.5741(3) 0.0222(9)
H29A H -0.0985 0.4616 0.5148 0.027
H29B H -0.2075 0.4930 0.5778 0.027
C32 C 0.1873(5) 0.2286(4) 1.1261(3) 0.0375(12)
H32 H 0.1197 0.2261 1.1677 0.045
C33 C 0.2744(6) 0.2522(4) 1.1426(3) 0.0481(16)
H33 H 0.2674 0.2646 1.1944 0.058
C34 C 0.3715(6) 0.2569(5) 1.0811(4) 0.0572(19)
H34 H 0.4330 0.2727 1.0904 0.069
C35 C 0.3790(5) 0.2388(4) 1.0061(4) 0.0415(13)
H35 H 0.4449 0.2429 0.9626 0.050
C36 C 0.2879(4) 0.2145(3) 0.9959(3) 0.0226(9)
C37 C 0.2943(3) 0.1855(3) 0.9206(3) 0.0185(8)
C38 C 0.4235(3) 0.3431(3) 0.7447(3) 0.0181(8)
C39 C 0.4915(4) 0.4835(3) 0.6428(4) 0.0335(11)
H39A H 0.5267 0.4472 0.6036 0.040
H39B H 0.5488 0.5124 0.6464 0.040
C42 C 0.4077(4) -0.0426(3) 1.0995(3) 0.0307(11)
H42 H 0.4747 -0.0419 1.1137 0.037
C43 C 0.3553(4) -0.1147(3) 1.1468(3) 0.0292(10)
H43 H 0.3854 -0.1628 1.1920 0.035
C44 C 0.2573(4) -0.1156(3) 1.1269(3) 0.0310(11)
H44 H 0.2174 -0.1637 1.1593 0.037
C45 C 0.2179(4) -0.0450(3) 1.0588(3) 0.0273(10)
H45 H 0.1512 -0.0446 1.0434 0.033
C46 C 0.2771(4) 0.0249(3) 1.0133(3) 0.0205(9)
C47 C 0.2454(3) 0.1047(3) 0.9391(3) 0.0172(8)
C48 C 0.0810(3) 0.0403(3) 0.8463(3) 0.0186(8)
C49 C 0.0561(4) -0.1132(3) 0.9425(3) 0.0301(11)
H49A H -0.0077 -0.1452 0.9625 0.036
H49B H 0.0596 -0.0925 0.9896 0.036
C110 C 0.7159(4) 0.1308(3) 0.4737(3) 0.0271(10)
H10A H 0.7875 0.1289 0.4319 0.032
H10B H 0.6621 0.1811 0.4440 0.032
C111 C 0.7327(4) 0.1512(3) 0.5498(3) 0.0294(10)
H11A H 0.7753 0.2011 0.5267 0.035
H11B H 0.6590 0.1725 0.5815 0.035
C112 C 0.7931(4) 0.0719(3) 0.6141(4) 0.0325(11)
H12A H 0.8321 0.0955 0.6421 0.039
H12B H 0.8501 0.0353 0.5817 0.039
C113 C 0.7156(4) 0.0105(3) 0.6852(3) 0.0282(10)
H13A H 0.7592 -0.0333 0.7286 0.034
H13B H 0.6564 0.0482 0.7151 0.034
C114 C 0.6611(4) -0.0414(3) 0.6540(3) 0.0210(9)
H14A H 0.7190 -0.0872 0.6336 0.025
H14B H 0.6080 -0.0737 0.7034 0.025
C210 C -0.1890(4) 0.3591(3) 0.5873(3) 0.0263(10)
H20A H -0.2563 0.3786 0.5617 0.032
H20B H -0.1327 0.3222 0.5549 0.032
C211 C -0.2185(4) 0.3000(3) 0.6816(3) 0.0261(10)
H21A H -0.1492 0.2609 0.6995 0.031
H21B H -0.2677 0.2602 0.6847 0.031
C212 C -0.2758(4) 0.3501(3) 0.7475(3) 0.0295(10)
H22A H -0.3263 0.4049 0.7199 0.035
H22B H -0.3217 0.3110 0.7973 0.035
C213 C -0.1953(4) 0.3774(3) 0.7815(3) 0.0278(10)
H23A H -0.1383 0.3240 0.8015 0.033
H23B H -0.2366 0.3963 0.8324 0.033
C214 C -0.1369(4) 0.4535(3) 0.7154(3) 0.0262(10)
H24A H -0.1928 0.5091 0.7001 0.031
H24B H -0.0844 0.4652 0.7421 0.031
C310 C 0.3971(7) 0.5564(6) 0.6053(6) 0.079(2)
H30A H 0.3485 0.5277 0.5906 0.095
H30B H 0.4298 0.5997 0.5508 0.095
C311 C 0.3217(7) 0.6116(5) 0.6698(5) 0.069(2)
H31A H 0.3713 0.6398 0.6840 0.083
H31B H 0.2693 0.6611 0.6375 0.083
C312 C 0.2587(8) 0.5629(7) 0.7492(6) 0.092(3)
H32A H 0.1957 0.6064 0.7685 0.110
H32B H 0.2268 0.5206 0.7368 0.110
C313 C 0.3126(6) 0.5136(5) 0.8187(5) 0.0621(18)
H33A H 0.2651 0.4708 0.8618 0.074
H33B H 0.3173 0.5559 0.8466 0.074
C314 C 0.4259(4) 0.4618(3) 0.7992(4) 0.0339(11)
H34A H 0.4801 0.5015 0.7860 0.041
H34B H 0.4394 0.4111 0.8526 0.041
C410 C 0.1630(5) -0.1781(3) 0.9239(3) 0.0353(12)
H40A H 0.1695 -0.2311 0.9768 0.042
H40B H 0.2270 -0.1478 0.9108 0.042
C411 C 0.1696(5) -0.2114(4) 0.8480(4) 0.0385(12)
H41A H 0.2349 -0.2603 0.8465 0.046
H41B H 0.1024 -0.2371 0.8589 0.046
C412 C 0.1791(5) -0.1379(4) 0.7591(4) 0.0386(12)
H42A H 0.2257 -0.0970 0.7579 0.046
H42B H 0.2187 -0.1669 0.7146 0.046
C413 C 0.0714(4) -0.0816(4) 0.7339(3) 0.0330(11)
H43A H 0.0364 -0.1172 0.7152 0.040
H43B H 0.0885 -0.0281 0.6832 0.040
C414 C -0.0140(4) -0.0488(3) 0.8047(3) 0.0298(10)
H44A H -0.0613 0.0083 0.7770 0.036
H44B H -0.0628 -0.0941 0.8379 0.036
O5 O 0.2083(15) 0.5813(13) 0.0103(12) 0.297(9)
N5 N 0.0600(7) 0.5388(6) 0.0748(5) 0.091(2)
C5 C 0.1754(12) 0.5159(12) 0.0605(11) 0.157(6)
H5 H 0.2258 0.4623 0.0823 0.188
C51 C 0.0145(10) 0.4594(6) 0.1351(6) 0.105(4)
H51A H -0.0405 0.4763 0.1823 0.158
H51B H 0.0734 0.4115 0.1592 0.158
H51C H -0.0218 0.4379 0.1042 0.158
C52 C -0.0262(13) 0.6170(7) 0.0501(7) 0.150(6)
H52A H -0.0295 0.6306 -0.0107 0.225
H52B H -0.0114 0.6696 0.0576 0.225
H52C H -0.0974 0.6021 0.0871 0.225

loop_
_geom_angle_atom_site_label_1
_geom_angle_atom_site_label_2
_geom_angle_atom_site_label_3
_geom_angle
N22 Ag1 S3 158.02(9)
N22 Ag1 S2 78.15(9)
S3 Ag1 S2 123.79(4)
N22 Ag1 Ag2 119.12(8)
S3 Ag1 Ag2 54.61(3)
S2 Ag1 Ag2 112.74(3)
N22 Ag1 Ag3 85.28(9)
S3 Ag1 Ag3 107.08(3)
S2 Ag1 Ag3 50.82(3)
Ag2 Ag1 Ag3 65.619(12)
N22 Ag1 Ag4 63.99(8)
S3 Ag1 Ag4 107.10(3)
S2 Ag1 Ag4 98.86(3)
Ag2 Ag1 Ag4 55.222(11)
Ag3 Ag1 Ag4 56.809(10)
N32 Ag2 S1 149.75(9)
N32 Ag2 S3 77.80(9)
S1 Ag2 S3 132.32(4)
N32 Ag2 Ag4 119.76(9)
S1 Ag2 Ag4 55.05(3)
S3 Ag2 Ag4 116.73(3)
N32 Ag2 Ag1 86.32(8)
S1 Ag2 Ag1 113.81(3)
S3 Ag2 Ag1 51.04(3)
Ag4 Ag2 Ag1 68.878(12)
N32 Ag2 Ag3 61.75(8)
S1 Ag2 Ag3 108.97(3)
S3 Ag2 Ag3 97.59(3)
Ag4 Ag2 Ag3 58.550(11)
Ag1 Ag2 Ag3 57.460(11)
N42 Ag3 S2 160.83(9)
N42 Ag3 S4 78.13(9)
S2 Ag3 S4 120.61(4)
N42 Ag3 Ag1 125.41(9)
S2 Ag3 Ag1 55.13(3)
S4 Ag3 Ag1 110.28(3)
N42 Ag3 Ag4 83.12(8)
S2 Ag3 Ag4 111.47(3)
S4 Ag3 Ag4 49.97(2)
Ag1 Ag3 Ag4 67.556(12)
N42 Ag3 Ag2 68.49(9)
S2 Ag3 Ag2 108.56(3)
S4 Ag3 Ag2 100.66(3)
Ag1 Ag3 Ag2 56.921(11)
Ag4 Ag3 Ag2 56.060(10)
N12 Ag4 S4 150.92(9)
N12 Ag4 S1 77.27(9)
S4 Ag4 S1 131.81(4)
N12 Ag4 Ag2 83.86(8)
S4 Ag4 Ag2 112.88(3)
S1 Ag4 Ag2 51.43(2)
N12 Ag4 Ag3 121.00(8)
S4 Ag4 Ag3 54.27(3)
S1 Ag4 Ag3 111.99(3)
Ag2 Ag4 Ag3 65.390(11)
N12 Ag4 Ag1 65.38(8)
S4 Ag4 Ag1 103.36(3)
S1 Ag4 Ag1 99.62(3)
Ag2 Ag4 Ag1 55.901(10)
Ag3 Ag4 Ag1 55.635(11)
C18 S1 Ag2 96.41(13)
C18 S1 Ag4 96.87(14)
Ag2 S1 Ag4 73.52(3)
C18 S1 S4 120.30(14)
Ag2 S1 S4 73.86(3)
Ag4 S1 S4 23.44(2)
C18 S1 S3 71.99(13)
Ag2 S1 S3 24.42(2)
Ag4 S1 S3 77.50(3)
S4 S1 S3 87.05(3)
C28 S2 Ag3 96.49(13)
C28 S2 Ag1 95.29(14)
Ag3 S2 Ag1 74.05(3)
C28 S2 S4 65.95(13)
Ag3 S2 S4 30.54(2)
Ag1 S2 S4 78.56(3)
C28 S2 S3 122.46(14)
Ag3 S2 S3 73.51(3)
Ag1 S2 S3 27.17(2)
S4 S2 S3 91.12(3)
C38 S3 Ag1 97.08(13)
C38 S3 Ag2 96.62(14)
Ag1 S3 Ag2 74.34(3)
C38 S3 S2 68.04(13)
Ag1 S3 S2 29.04(2)
Ag2 S3 S2 78.96(3)
C38 S3 S1 119.83(14)
Ag1 S3 S1 74.88(3)
Ag2 S3 S1 23.261(19)
S2 S3 S1 90.19(3)
C48 S4 Ag4 95.75(14)
C48 S4 Ag3 95.32(14)
Ag4 S4 Ag3 75.76(3)
C48 S4 S2 123.85(14)
Ag4 S4 S2 79.15(3)
Ag3 S4 S2 28.85(2)
C48 S4 S1 71.11(14)
Ag4 S4 S1 24.75(2)
Ag3 S4 S1 76.51(3)
S2 S4 S1 91.26(3)
C12 N11 C16 117.2(4)
C17 N12 N13 117.1(3)
C17 N12 Ag4 120.4(3)
N13 N12 Ag4 122.4(3)
C18 N13 N12 115.8(3)
C18 N14 C114 124.3(4)
C18 N14 C19 120.1(3)
C114 N14 C19 114.5(3)
C26 N21 C22 117.2(4)
C27 N22 N23 115.5(3)
C27 N22 Ag1 123.3(3)
N23 N22 Ag1 121.1(2)
C28 N23 N22 117.8(3)
C28 N24 C214 123.5(4)
C28 N24 C29 119.9(3)
C214 N24 C29 115.5(4)
C36 N31 C32 117.8(4)
C37 N32 N33 116.4(3)
C37 N32 Ag2 121.8(3)
N33 N32 Ag2 120.9(2)
C38 N33 N32 116.7(3)
C38 N34 C39 124.5(4)
C38 N34 C314 119.3(4)
C39 N34 C314 116.0(4)
C42 N41 C46 117.6(4)
C47 N42 N43 116.7(3)
C47 N42 Ag3 122.3(3)
N43 N42 Ag3 120.9(3)
C48 N43 N42 117.0(4)
C48 N44 C49 121.3(4)
C48 N44 C414 122.9(4)
C49 N44 C414 115.2(4)
N11 C12 C13 124.6(4)
N11 C12 H12 117.7
C13 C12 H12 117.7
C12 C13 C14 117.9(4)
C12 C13 H13 121.1
C14 C13 H13 121.0
C13 C14 C15 119.3(4)
C13 C14 H14 120.4
C15 C14 H14 120.3
C14 C15 C16 118.6(4)
C14 C15 H15 120.7
C16 C15 H15 120.7
N11 C16 C15 122.4(4)
N11 C16 C17 113.6(3)
C15 C16 C17 124.0(4)
N12 C17 C16 128.5(4)
N12 C17 C27 115.9(4)
C16 C17 C27 115.6(3)
N13 C18 N14 115.9(4)
N13 C18 S1 127.4(3)
N14 C18 S1 116.6(3)
N14 C19 C110 114.0(4)
N14 C19 H19A 108.8
C110 C19 H19A 108.7
N14 C19 H19B 108.8
C110 C19 H19B 108.8
H19A C19 H19B 107.6
N21 C22 C23 123.7(4)
N21 C22 H22 118.1
C23 C22 H22 118.1
C22 C23 C24 118.3(4)
C22 C23 H23 120.8
C24 C23 H23 120.9
C25 C24 C23 119.2(4)
C25 C24 H24 120.4
C23 C24 H24 120.4
C24 C25 C26 118.9(4)
C24 C25 H25 120.7
C26 C25 H25 120.5
N21 C26 C25 122.6(4)
N21 C26 C27 115.1(4)
C25 C26 C27 122.3(4)
N22 C27 C26 124.1(4)
N22 C27 C17 118.7(3)
C26 C27 C17 117.1(3)
N23 C28 N24 115.6(4)
N23 C28 S2 127.5(3)
N24 C28 S2 116.7(3)
N24 C29 C210 115.5(4)
N24 C29 H29A 108.4
C210 C29 H29A 108.4
N24 C29 H29B 108.4
C210 C29 H29B 108.4
H29A C29 H29B 107.5
N31 C32 C33 123.3(5)
N31 C32 H32 118.5
C33 C32 H32 118.2
C34 C33 C32 117.7(5)
C34 C33 H33 121.2
C32 C33 H33 121.1
C33 C34 C35 119.9(6)
C33 C34 H34 120.0
C35 C34 H34 120.1
C34 C35 C36 118.2(5)
C34 C35 H35 120.9
C36 C35 H35 120.9
N31 C36 C35 123.0(4)
N31 C36 C37 115.9(4)
C35 C36 C37 120.9(4)
N32 C37 C47 118.0(4)
N32 C37 C36 125.0(4)
C47 C37 C36 117.0(4)
N33 C38 N34 115.9(4)
N33 C38 S3 127.8(3)
N34 C38 S3 116.3(3)
N34 C39 C310 110.8(5)
N34 C39 H39A 109.5
C310 C39 H39A 109.4
N34 C39 H39B 109.5
C310 C39 H39B 109.6
H39A C39 H39B 108.0
N41 C42 C43 124.3(5)
N41 C42 H42 117.8
C43 C42 H42 117.9
C42 C43 C44 118.1(4)
C42 C43 H43 121.0
C44 C43 H43 120.9
C43 C44 C45 118.9(5)
C43 C44 H44 120.6
C45 C44 H44 120.5
C44 C45 C46 119.3(4)
C44 C45 H45 120.4
C46 C45 H45 120.3
N41 C46 C45 121.9(4)
N41 C46 C47 112.8(4)
C45 C46 C47 125.3(4)
N42 C47 C46 127.3(4)
N42 C47 C37 116.7(4)
C46 C47 C37 116.0(4)
N43 C48 N44 114.9(4)
N43 C48 S4 128.4(3)
N44 C48 S4 116.6(3)
N44 C49 C410 111.7(4)
N44 C49 H49A 109.2
C410 C49 H49A 109.3
N44 C49 H49B 109.4
C410 C49 H49B 109.3
H49A C49 H49B 107.9
C111 C110 C19 115.5(4)
C111 C110 H10A 108.4
C19 C110 H10A 108.4
C111 C110 H10B 108.4
C19 C110 H10B 108.4
H10A C110 H10B 107.4
C110 C111 C112 115.0(4)
C110 C111 H11A 108.5
C112 C111 H11A 108.5
C110 C111 H11B 108.5
C112 C111 H11B 108.5
H11A C111 H11B 107.5
C111 C112 C113 113.7(4)
C111 C112 H12A 108.9
C113 C112 H12A 108.8
C111 C112 H12B 108.8
C113 C112 H12B 108.9
H12A C112 H12B 107.7
C114 C113 C112 115.6(4)
C114 C113 H13A 108.3
C112 C113 H13A 108.4
C114 C113 H13B 108.4
C112 C113 H13B 108.4
H13A C113 H13B 107.5
N14 C114 C113 113.0(4)
N14 C114 H14A 108.9
C113 C114 H14A 109.0
N14 C114 H14B 109.1
C113 C114 H14B 109.0
H14A C114 H14B 107.8
C211 C210 C29 115.0(4)
C211 C210 H20A 108.4
C29 C210 H20A 108.5
C211 C210 H20B 108.6
C29 C210 H20B 108.5
H20A C210 H20B 107.5
C210 C211 C212 116.1(4)
C210 C211 H21A 108.2
C212 C211 H21A 108.2
C210 C211 H21B 108.3
C212 C211 H21B 108.3
H21A C211 H21B 107.4
C213 C212 C211 113.9(4)
C213 C212 H22A 108.8
C211 C212 H22A 108.7
C213 C212 H22B 108.7
C211 C212 H22B 108.8
H22A C212 H22B 107.7
C214 C213 C212 114.4(4)
C214 C213 H23A 108.7
C212 C213 H23A 108.6
C214 C213 H23B 108.6
C212 C213 H23B 108.7
H23A C213 H23B 107.6
N24 C214 C213 112.7(4)
N24 C214 H24A 109.1
C213 C214 H24A 109.1
N24 C214 H24B 109.0
C213 C214 H24B 109.0
H24A C214 H24B 107.8
C39 C310 C311 114.1(7)
C39 C310 H30A 108.8
C311 C310 H30A 108.9
C39 C310 H30B 108.7
C311 C310 H30B 108.5
H30A C310 H30B 107.6
C312 C311 C310 117.8(8)
C312 C311 H31A 107.7
C310 C311 H31A 108.0
C312 C311 H31B 107.8
C310 C311 H31B 107.9
H31A C311 H31B 107.2
C313 C312 C311 118.4(9)
C313 C312 H32A 107.7
C311 C312 H32A 107.9
C313 C312 H32B 107.7
C311 C312 H32B 107.6
H32A C312 H32B 107.1
C312 C313 C314 117.3(7)
C312 C313 H33A 107.9
C314 C313 H33A 108.0
C312 C313 H33B 107.9
C314 C313 H33B 108.1
H33A C313 H33B 107.2
N34 C314 C313 117.2(5)
N34 C314 H34A 108.1
C313 C314 H34A 108.0
N34 C314 H34B 108.0
C313 C314 H34B 107.9
H34A C314 H34B 107.3
C49 C410 C411 114.0(5)
C49 C410 H40A 108.7
C411 C410 H40A 108.6
C49 C410 H40B 108.7
C411 C410 H40B 108.9
H40A C410 H40B 107.6
C412 C411 C410 114.1(4)
C412 C411 H41A 108.7
C410 C411 H41A 108.7
C412 C411 H41B 108.7
C410 C411 H41B 108.9
H41A C411 H41B 107.6
C413 C412 C411 116.3(5)
C413 C412 H42A 108.2
C411 C412 H42A 108.2
C413 C412 H42B 108.3
C411 C412 H42B 108.2
H42A C412 H42B 107.4
C412 C413 C414 115.9(4)
C412 C413 H43A 108.3
C414 C413 H43A 108.3
C412 C413 H43B 108.4
C414 C413 H43B 108.1
H43A C413 H43B 107.5
N44 C414 C413 112.8(4)
N44 C414 H44A 109.3
C413 C414 H44A 109.2
N44 C414 H44B 108.8
C413 C414 H44B 108.8
H44A C414 H44B 107.7
C51 N5 C5 108.1(10)
C51 N5 C52 112.4(9)
C5 N5 C52 139.4(12)
O5 C5 N5 105.6(16)
O5 C5 H5 120.8
N5 C5 H5 133.6
N5 C51 H51A 108.8
N5 C51 H51B 110.7
H51A C51 H51B 109.5
N5 C51 H51C 108.9
H51A C51 H51C 109.5
H51B C51 H51C 109.5
N5 C52 H52A 109.4
N5 C52 H52B 111.0
H52A C52 H52B 109.5
N5 C52 H52C 108.0
H52A C52 H52C 109.5
H52B C52 H52C 109.5

loop_
_geom_bond_atom_site_label_1
_geom_bond_atom_site_label_2
_geom_bond_distance
Ag1 N22 2.258(3)
Ag1 S3 2.4063(11)
Ag1 S2 2.5581(11)
Ag1 Ag2 2.9797(5)
Ag1 Ag3 2.9978(5)
Ag1 Ag4 3.3566(5)
Ag2 N32 2.297(3)
Ag2 S1 2.4098(10)
Ag2 S3 2.5228(11)
Ag2 Ag4 2.9556(5)
Ag2 Ag3 3.2389(5)
Ag3 N42 2.275(3)
Ag3 S2 2.4169(11)
Ag3 S4 2.5452(11)
Ag3 Ag4 3.0392(5)
Ag4 N12 2.288(3)
Ag4 S4 2.4010(11)
Ag4 S1 2.5265(11)
S1 C18 1.778(4)
S1 S4 4.4985(15)
S1 S3 4.5120(15)
S2 C28 1.779(4)
S2 S4 4.3110(15)
S2 S3 4.3796(15)
S3 C38 1.775(4)
S4 C48 1.762(4)
N11 C12 1.340(6)
N11 C16 1.347(5)
N12 C17 1.310(5)
N12 N13 1.367(5)
N13 C18 1.329(5)
N14 C18 1.349(5)
N14 C114 1.473(5)
N14 C19 1.472(6)
N21 C26 1.337(5)
N21 C22 1.338(6)
N22 C27 1.302(5)
N22 N23 1.374(5)
N23 C28 1.312(5)
N24 C28 1.355(5)
N24 C214 1.470(5)
N24 C29 1.472(5)
N31 C36 1.330(6)
N31 C32 1.344(6)
N32 C37 1.301(5)
N32 N33 1.373(5)
N33 C38 1.321(6)
N34 C38 1.364(5)
N34 C39 1.451(6)
N34 C314 1.463(6)
N41 C42 1.340(6)
N41 C46 1.344(6)
N42 C47 1.314(5)
N42 N43 1.362(5)
N43 C48 1.328(5)
N44 C48 1.358(5)
N44 C49 1.468(6)
N44 C414 1.473(6)
C12 C13 1.376(6)
C12 H12 0.9500
C13 C14 1.388(6)
C13 H13 0.9500
C14 C15 1.388(6)
C14 H14 0.9501
C15 C16 1.402(6)
C15 H15 0.9500
C16 C17 1.482(6)
C17 C27 1.493(5)
C19 C110 1.530(7)
C19 H19A 0.9900
C19 H19B 0.9900
C22 C23 1.379(7)
C22 H22 0.9499
C23 C24 1.379(6)
C23 H23 0.9500
C24 C25 1.372(6)
C24 H24 0.9501
C25 C26 1.393(6)
C25 H25 0.9499
C26 C27 1.491(5)
C29 C210 1.537(6)
C29 H29A 0.9900
C29 H29B 0.9901
C32 C33 1.385(8)
C32 H32 0.9500
C33 C34 1.379(9)
C33 H33 0.9499
C34 C35 1.382(8)
C34 H34 0.9500
C35 C36 1.387(7)
C35 H35 0.9500
C36 C37 1.492(6)
C37 C47 1.490(6)
C39 C310 1.536(10)
C39 H39A 0.9900
C39 H39B 0.9900
C42 C43 1.370(7)
C42 H42 0.9499
C43 C44 1.380(7)
C43 H43 0.9500
C44 C45 1.389(6)
C44 H44 0.9500
C45 C46 1.389(6)
C45 H45 0.9499
C46 C47 1.488(6)
C49 C410 1.524(7)
C49 H49A 0.9901
C49 H49B 0.9899
C110 C111 1.525(7)
C110 H10A 0.9900
C110 H10B 0.9900
C111 C112 1.526(7)
C111 H11A 0.9899
C111 H11B 0.9900
C112 C113 1.545(7)
C112 H12A 0.9899
C112 H12B 0.9900
C113 C114 1.519(6)
C113 H13A 0.9900
C113 H13B 0.9899
C114 H14A 0.9899
C114 H14B 0.9900
C210 C211 1.528(6)
C210 H20A 0.9900
C210 H20B 0.9901
C211 C212 1.538(7)
C211 H21A 0.9900
C211 H21B 0.9900
C212 C213 1.524(7)
C212 H22A 0.9900
C212 H22B 0.9901
C213 C214 1.525(7)
C213 H23A 0.9900
C213 H23B 0.9901
C214 H24A 0.9900
C214 H24B 0.9900
C310 C311 1.622(10)
C310 H30A 0.9900
C310 H30B 0.9899
C311 C312 1.423(10)
C311 H31A 0.9900
C311 H31B 0.9901
C312 C313 1.395(10)
C312 H32A 0.9901
C312 H32B 0.9900
C313 C314 1.486(9)
C313 H33A 0.9899
C313 H33B 0.9901
C314 H34A 0.9901
C314 H34B 0.9900
C410 C411 1.547(7)
C410 H40A 0.9901
C410 H40B 0.9900
C411 C412 1.531(8)
C411 H41A 0.9900
C411 H41B 0.9899
C412 C413 1.505(8)
C412 H42A 0.9900
C412 H42B 0.9900
C413 C414 1.539(7)
C413 H43A 0.9901
C413 H43B 0.9899
C414 H44A 0.9901
C414 H44B 0.9900
O5 C5 1.180(15)
N5 C51 1.458(11)
N5 C5 1.392(13)
N5 C52 1.455(13)
C5 H5 0.9500
C51 H51A 0.9801
C51 H51B 0.9800
C51 H51C 0.9800
C52 H52A 0.9799
C52 H52B 0.9800
C52 H52C 0.9800

loop_
_geom_torsion_atom_site_label_1
_geom_torsion_atom_site_label_2
_geom_torsion_atom_site_label_3
_geom_torsion_atom_site_label_4
_geom_torsion
N22 Ag1 Ag2 N32 -127.73(13)
S3 Ag1 Ag2 N32 77.27(9)
S2 Ag1 Ag2 N32 -38.96(9)
Ag3 Ag1 Ag2 N32 -58.57(9)
Ag4 Ag1 Ag2 N32 -123.92(9)
N22 Ag1 Ag2 S1 28.88(10)
S3 Ag1 Ag2 S1 -126.12(4)
S2 Ag1 Ag2 S1 117.65(4)
Ag3 Ag1 Ag2 S1 98.04(3)
Ag4 Ag1 Ag2 S1 32.68(3)
N22 Ag1 Ag2 S3 155.00(10)
S2 Ag1 Ag2 S3 -116.23(4)
Ag3 Ag1 Ag2 S3 -135.84(3)
Ag4 Ag1 Ag2 S3 158.81(3)
N22 Ag1 Ag2 Ag4 -3.81(10)
S3 Ag1 Ag2 Ag4 -158.81(3)
S2 Ag1 Ag2 Ag4 84.96(3)
Ag3 Ag1 Ag2 Ag4 65.355(12)
N22 Ag1 Ag2 Ag3 -69.16(10)
S3 Ag1 Ag2 Ag3 135.84(3)
S2 Ag1 Ag2 Ag3 19.61(3)
Ag4 Ag1 Ag2 Ag3 -65.355(12)
N22 Ag1 Ag3 N42 124.94(13)
S3 Ag1 Ag3 N42 -36.50(11)
S2 Ag1 Ag3 N42 -156.51(11)
Ag2 Ag1 Ag3 N42 -0.05(10)
Ag4 Ag1 Ag3 N42 63.09(10)
N22 Ag1 Ag3 S2 -78.54(9)
S3 Ag1 Ag3 S2 120.01(4)
Ag2 Ag1 Ag3 S2 156.47(3)
Ag4 Ag1 Ag3 S2 -140.40(3)
N22 Ag1 Ag3 S4 35.30(9)
S3 Ag1 Ag3 S4 -126.15(4)
S2 Ag1 Ag3 S4 113.84(4)
Ag2 Ag1 Ag3 S4 -89.69(3)
Ag4 Ag1 Ag3 S4 -26.55(3)
N22 Ag1 Ag3 Ag4 61.85(8)
S3 Ag1 Ag3 Ag4 -99.59(3)
S2 Ag1 Ag3 Ag4 140.40(3)
Ag2 Ag1 Ag3 Ag4 -63.137(11)
N22 Ag1 Ag3 Ag2 124.99(8)
S3 Ag1 Ag3 Ag2 -36.46(3)
S2 Ag1 Ag3 Ag2 -156.47(3)
Ag4 Ag1 Ag3 Ag2 63.137(11)
N32 Ag2 Ag3 N42 -75.19(13)
S1 Ag2 Ag3 N42 73.27(9)
S3 Ag2 Ag3 N42 -146.91(9)
Ag4 Ag2 Ag3 N42 96.32(9)
Ag1 Ag2 Ag3 N42 179.96(9)
N32 Ag2 Ag3 S2 84.64(10)
S1 Ag2 Ag3 S2 -126.90(4)
S3 Ag2 Ag3 S2 12.92(4)
Ag4 Ag2 Ag3 S2 -103.85(3)
Ag1 Ag2 Ag3 S2 -20.21(3)
N32 Ag2 Ag3 S4 -147.79(10)
S1 Ag2 Ag3 S4 0.67(4)
S3 Ag2 Ag3 S4 140.49(4)
Ag4 Ag2 Ag3 S4 23.72(3)
Ag1 Ag2 Ag3 S4 107.36(3)
N32 Ag2 Ag3 Ag1 104.85(9)
S1 Ag2 Ag3 Ag1 -106.69(3)
S3 Ag2 Ag3 Ag1 33.13(3)
Ag4 Ag2 Ag3 Ag1 -83.636(14)
N32 Ag2 Ag3 Ag4 -171.51(9)
S1 Ag2 Ag3 Ag4 -23.05(3)
S3 Ag2 Ag3 Ag4 116.77(3)
Ag1 Ag2 Ag3 Ag4 83.636(14)
N32 Ag2 Ag4 N12 136.87(13)
S1 Ag2 Ag4 N12 -78.60(9)
S3 Ag2 Ag4 N12 45.99(9)
Ag1 Ag2 Ag4 N12 64.33(8)
Ag3 Ag2 Ag4 N12 128.25(8)
N32 Ag2 Ag4 S4 -18.44(10)
S1 Ag2 Ag4 S4 126.08(4)
S3 Ag2 Ag4 S4 -109.32(4)
Ag1 Ag2 Ag4 S4 -90.98(3)
Ag3 Ag2 Ag4 S4 -27.06(3)
N32 Ag2 Ag4 S1 -144.53(10)
S3 Ag2 Ag4 S1 124.59(4)
Ag1 Ag2 Ag4 S1 142.94(3)
Ag3 Ag2 Ag4 S1 -153.15(3)
N32 Ag2 Ag4 Ag3 8.62(9)
S1 Ag2 Ag4 Ag3 153.15(3)
S3 Ag2 Ag4 Ag3 -82.26(3)
Ag1 Ag2 Ag4 Ag3 -63.918(12)
N32 Ag2 Ag4 Ag1 72.53(10)
S1 Ag2 Ag4 Ag1 -142.94(3)
S3 Ag2 Ag4 Ag1 -18.34(3)
Ag3 Ag2 Ag4 Ag1 63.918(12)
N42 Ag3 Ag4 N12 -134.29(13)
S2 Ag3 Ag4 N12 32.85(10)
S4 Ag3 Ag4 N12 145.45(10)
Ag1 Ag3 Ag4 N12 -1.34(10)
Ag2 Ag3 Ag4 N12 -65.63(10)
N42 Ag3 Ag4 S4 80.26(9)
S2 Ag3 Ag4 S4 -112.60(4)
Ag1 Ag3 Ag4 S4 -146.80(3)
Ag2 Ag3 Ag4 S4 148.91(3)
N42 Ag3 Ag4 S1 -46.26(9)
S2 Ag3 Ag4 S1 120.88(4)
S4 Ag3 Ag4 S1 -126.52(4)
Ag1 Ag3 Ag4 S1 86.68(3)
Ag2 Ag3 Ag4 S1 22.39(3)
N42 Ag3 Ag4 Ag2 -68.65(9)
S2 Ag3 Ag4 Ag2 98.49(3)
S4 Ag3 Ag4 Ag2 -148.91(3)
Ag1 Ag3 Ag4 Ag2 64.290(12)
N42 Ag3 Ag4 Ag1 -132.94(9)
S2 Ag3 Ag4 Ag1 34.20(3)
S4 Ag3 Ag4 Ag1 146.80(3)
Ag2 Ag3 Ag4 Ag1 -64.290(12)
N22 Ag1 Ag4 N12 76.62(13)
S3 Ag1 Ag4 N12 -81.72(10)
S2 Ag1 Ag4 N12 148.73(10)
Ag2 Ag1 Ag4 N12 -99.68(9)
Ag3 Ag1 Ag4 N12 178.73(9)
N22 Ag1 Ag4 S4 -74.92(10)
S3 Ag1 Ag4 S4 126.73(4)
S2 Ag1 Ag4 S4 -2.82(4)
Ag2 Ag1 Ag4 S4 108.77(3)
Ag3 Ag1 Ag4 S4 27.19(3)
N22 Ag1 Ag4 S1 147.75(10)
S3 Ag1 Ag4 S1 -10.59(4)
S2 Ag1 Ag4 S1 -140.15(3)
Ag2 Ag1 Ag4 S1 -28.55(3)
Ag3 Ag1 Ag4 S1 -110.14(3)
N22 Ag1 Ag4 Ag2 176.30(10)
S3 Ag1 Ag4 Ag2 17.96(3)
S2 Ag1 Ag4 Ag2 -111.60(3)
Ag3 Ag1 Ag4 Ag2 -81.588(14)
N22 Ag1 Ag4 Ag3 -102.11(10)
S3 Ag1 Ag4 Ag3 99.55(3)
S2 Ag1 Ag4 Ag3 -30.01(3)
Ag2 Ag1 Ag4 Ag3 81.588(14)
N32 Ag2 S1 C18 -174.5(2)
S3 Ag2 S1 C18 -0.77(15)
Ag4 Ag2 S1 C18 95.30(14)
Ag1 Ag2 S1 C18 57.38(14)
Ag3 Ag2 S1 C18 119.34(13)
N32 Ag2 S1 Ag4 90.21(17)
S3 Ag2 S1 Ag4 -96.07(5)
Ag1 Ag2 S1 Ag4 -37.92(3)
Ag3 Ag2 S1 Ag4 24.05(3)
N32 Ag2 S1 S4 65.78(17)
S3 Ag2 S1 S4 -120.51(4)
Ag4 Ag2 S1 S4 -24.44(2)
Ag1 Ag2 S1 S4 -62.35(2)
Ag3 Ag2 S1 S4 -0.39(2)
N32 Ag2 S1 S3 -173.72(18)
Ag4 Ag2 S1 S3 96.07(5)
Ag1 Ag2 S1 S3 58.15(4)
Ag3 Ag2 S1 S3 120.12(5)
N12 Ag4 S1 C18 -2.40(16)
S4 Ag4 S1 C18 177.96(13)
Ag2 Ag4 S1 C18 -94.68(13)
Ag3 Ag4 S1 C18 -120.97(13)
Ag1 Ag4 S1 C18 -64.27(13)
N12 Ag4 S1 Ag2 92.28(9)
S4 Ag4 S1 Ag2 -87.36(5)
Ag3 Ag4 S1 Ag2 -26.29(3)
Ag1 Ag4 S1 Ag2 30.41(2)
N12 Ag4 S1 S4 179.64(9)
Ag2 Ag4 S1 S4 87.36(5)
Ag3 Ag4 S1 S4 61.07(4)
Ag1 Ag4 S1 S4 117.77(4)
N12 Ag4 S1 S3 67.38(9)
S4 Ag4 S1 S3 -112.26(4)
Ag2 Ag4 S1 S3 -24.90(2)
Ag3 Ag4 S1 S3 -51.19(2)
Ag1 Ag4 S1 S3 5.507(19)
N42 Ag3 S2 C28 -167.9(3)
S4 Ag3 S2 C28 -0.83(15)
Ag1 Ag3 S2 C28 93.67(14)
Ag4 Ag3 S2 C28 54.39(14)
Ag2 Ag3 S2 C28 114.34(14)
N42 Ag3 S2 Ag1 98.4(3)
S4 Ag3 S2 Ag1 -94.51(4)
Ag4 Ag3 S2 Ag1 -39.28(3)
Ag2 Ag3 S2 Ag1 20.66(3)
N42 Ag3 S2 S4 -167.1(3)
Ag1 Ag3 S2 S4 94.51(4)
Ag4 Ag3 S2 S4 55.23(3)
Ag2 Ag3 S2 S4 115.17(4)
N42 Ag3 S2 S3 70.1(3)
S4 Ag3 S2 S3 -122.82(4)
Ag1 Ag3 S2 S3 -28.31(2)
Ag4 Ag3 S2 S3 -67.59(2)
Ag2 Ag3 S2 S3 -7.65(2)
N22 Ag1 S2 C28 -1.66(16)
S3 Ag1 S2 C28 179.89(13)
Ag2 Ag1 S2 C28 -118.47(13)
Ag3 Ag1 S2 C28 -95.25(13)
Ag4 Ag1 S2 C28 -62.57(13)
N22 Ag1 S2 Ag3 93.59(9)
S3 Ag1 S2 Ag3 -84.86(4)
Ag2 Ag1 S2 Ag3 -23.22(3)
Ag4 Ag1 S2 Ag3 32.68(2)
N22 Ag1 S2 S4 62.47(9)
S3 Ag1 S2 S4 -115.98(4)
Ag2 Ag1 S2 S4 -54.34(2)
Ag3 Ag1 S2 S4 -31.12(2)
Ag4 Ag1 S2 S4 1.56(2)
N22 Ag1 S2 S3 178.45(9)
Ag2 Ag1 S2 S3 61.64(4)
Ag3 Ag1 S2 S3 84.86(4)
Ag4 Ag1 S2 S3 117.54(4)
N22 Ag1 S3 C38 -175.4(3)
S2 Ag1 S3 C38 0.54(15)
Ag2 Ag1 S3 C38 -94.92(14)
Ag3 Ag1 S3 C38 -53.33(14)
Ag4 Ag1 S3 C38 -113.02(14)
N22 Ag1 S3 Ag2 -80.5(2)
S2 Ag1 S3 Ag2 95.46(4)
Ag3 Ag1 S3 Ag2 41.59(3)
Ag4 Ag1 S3 Ag2 -18.10(3)
N22 Ag1 S3 S2 -176.0(2)
Ag2 Ag1 S3 S2 -95.46(4)
Ag3 Ag1 S3 S2 -53.87(3)
Ag4 Ag1 S3 S2 -113.56(4)
N22 Ag1 S3 S1 -56.4(2)
S2 Ag1 S3 S1 119.59(4)
Ag2 Ag1 S3 S1 24.132(19)
Ag3 Ag1 S3 S1 65.73(2)
Ag4 Ag1 S3 S1 6.03(2)
N32 Ag2 S3 C38 0.35(16)
S1 Ag2 S3 C38 -176.42(13)
Ag4 Ag2 S3 C38 117.71(13)
Ag1 Ag2 S3 C38 95.53(13)
Ag3 Ag2 S3 C38 59.20(13)
N32 Ag2 S3 Ag1 -95.19(9)
S1 Ag2 S3 Ag1 88.05(5)
Ag4 Ag2 S3 Ag1 22.18(3)
Ag3 Ag2 S3 Ag1 -36.34(2)
N32 Ag2 S3 S2 -65.69(9)
S1 Ag2 S3 S2 117.54(4)
Ag4 Ag2 S3 S2 51.68(3)
Ag1 Ag2 S3 S2 29.49(2)
Ag3 Ag2 S3 S2 -6.84(2)
N32 Ag2 S3 S1 176.77(9)
Ag4 Ag2 S3 S1 -65.87(4)
Ag1 Ag2 S3 S1 -88.05(5)
Ag3 Ag2 S3 S1 -124.38(5)
C28 S2 S3 C38 -179.6(2)
Ag3 S2 S3 C38 -92.34(15)
Ag1 S2 S3 C38 -179.42(16)
S4 S2 S3 C38 -117.63(15)
C28 S2 S3 Ag1 -0.13(16)
Ag3 S2 S3 Ag1 87.08(4)
S4 S2 S3 Ag1 61.80(4)
C28 S2 S3 Ag2 -77.71(16)
Ag3 S2 S3 Ag2 9.50(3)
Ag1 S2 S3 Ag2 -77.58(4)
S4 S2 S3 Ag2 -15.78(3)
C28 S2 S3 S1 -57.21(16)
Ag3 S2 S3 S1 30.00(3)
Ag1 S2 S3 S1 -57.08(4)
S4 S2 S3 S1 4.71(3)
C18 S1 S3 C38 -176.7(2)
Ag2 S1 S3 C38 4.10(15)
Ag4 S1 S3 C38 81.70(15)
S4 S1 S3 C38 60.07(15)
C18 S1 S3 Ag1 93.73(14)
Ag2 S1 S3 Ag1 -85.46(5)
Ag4 S1 S3 Ag1 -7.86(3)
S4 S1 S3 Ag1 -29.49(3)
C18 S1 S3 Ag2 179.19(15)
Ag4 S1 S3 Ag2 77.60(5)
S4 S1 S3 Ag2 55.97(4)
C18 S1 S3 S2 118.70(14)
Ag2 S1 S3 S2 -60.49(5)
Ag4 S1 S3 S2 17.11(3)
S4 S1 S3 S2 -4.52(3)
N12 Ag4 S4 C48 175.3(2)
S1 Ag4 S4 C48 -5.45(15)
Ag2 Ag4 S4 C48 -63.41(14)
Ag3 Ag4 S4 C48 -94.05(14)
Ag1 Ag4 S4 C48 -121.73(14)
N12 Ag4 S4 Ag3 -90.68(18)
S1 Ag4 S4 Ag3 88.60(5)
Ag2 Ag4 S4 Ag3 30.63(3)
Ag1 Ag4 S4 Ag3 -27.68(3)
N12 Ag4 S4 S2 -61.31(18)
S1 Ag4 S4 S2 117.97(4)
Ag2 Ag4 S4 S2 60.00(3)
Ag3 Ag4 S4 S2 29.369(19)
Ag1 Ag4 S4 S2 1.68(2)
N12 Ag4 S4 S1 -179.28(19)
Ag2 Ag4 S4 S1 -57.96(4)
Ag3 Ag4 S4 S1 -88.60(5)
Ag1 Ag4 S4 S1 -116.28(4)
N42 Ag3 S4 C48 3.64(16)
S2 Ag3 S4 C48 -172.06(14)
Ag1 Ag3 S4 C48 127.25(13)
Ag4 Ag3 S4 C48 94.59(14)
Ag2 Ag3 S4 C48 68.75(14)
N42 Ag3 S4 Ag4 -90.96(9)
S2 Ag3 S4 Ag4 93.34(4)
Ag1 Ag3 S4 Ag4 32.66(3)
Ag2 Ag3 S4 Ag4 -25.84(3)
N42 Ag3 S4 S2 175.70(9)
Ag1 Ag3 S4 S2 -60.69(4)
Ag4 Ag3 S4 S2 -93.34(4)
Ag2 Ag3 S4 S2 -119.19(4)
N42 Ag3 S4 S1 -65.47(9)
S2 Ag3 S4 S1 118.84(4)
Ag1 Ag3 S4 S1 58.15(2)
Ag4 Ag3 S4 S1 25.49(2)
Ag2 Ag3 S4 S1 -0.35(2)
C28 S2 S4 C48 -171.4(2)
Ag3 S2 S4 C48 9.53(16)
Ag1 S2 S4 C48 87.48(17)
S3 S2 S4 C48 63.23(17)
C28 S2 S4 Ag4 98.96(15)
Ag3 S2 S4 Ag4 -80.14(4)
Ag1 S2 S4 Ag4 -2.19(3)
S3 S2 S4 Ag4 -26.43(3)
C28 S2 S4 Ag3 179.09(16)
Ag1 S2 S4 Ag3 77.94(4)
S3 S2 S4 Ag3 53.70(4)
C28 S2 S4 S1 120.66(15)
Ag3 S2 S4 S1 -58.43(4)
Ag1 S2 S4 S1 19.51(3)
S3 S2 S4 S1 -4.73(3)
C18 S1 S4 C48 171.9(2)
Ag2 S1 S4 C48 -100.05(14)
Ag4 S1 S4 C48 174.27(16)
S3 S1 S4 C48 -120.95(14)
C18 S1 S4 Ag4 -2.35(15)
Ag2 S1 S4 Ag4 85.68(5)
S3 S1 S4 Ag4 64.78(4)
C18 S1 S4 Ag3 -87.54(15)
Ag2 S1 S4 Ag3 0.48(3)
Ag4 S1 S4 Ag3 -85.20(5)
S3 S1 S4 Ag3 -20.41(3)
C18 S1 S4 S2 -62.53(15)
Ag2 S1 S4 S2 25.49(3)
Ag4 S1 S4 S2 -60.19(4)
S3 S1 S4 S2 4.60(3)
S4 Ag4 N12 C17 -0.2(4)
S1 Ag4 N12 C17 -179.7(3)
Ag2 Ag4 N12 C17 -127.9(3)
Ag3 Ag4 N12 C17 -71.5(3)
Ag1 Ag4 N12 C17 -72.7(3)
S4 Ag4 N12 N13 -176.47(19)
S1 Ag4 N12 N13 4.1(3)
Ag2 Ag4 N12 N13 55.9(3)
Ag3 Ag4 N12 N13 112.3(3)
Ag1 Ag4 N12 N13 111.1(3)
C17 N12 N13 C18 179.4(3)
Ag4 N12 N13 C18 -4.3(5)
S3 Ag1 N22 C27 1.4(5)
S2 Ag1 N22 C27 -175.2(3)
Ag2 Ag1 N22 C27 -65.6(3)
Ag3 Ag1 N22 C27 -124.3(3)
Ag4 Ag1 N22 C27 -69.1(3)
S3 Ag1 N22 N23 177.98(18)
S2 Ag1 N22 N23 1.4(3)
Ag2 Ag1 N22 N23 111.0(3)
Ag3 Ag1 N22 N23 52.3(3)
Ag4 Ag1 N22 N23 107.5(3)
C27 N22 N23 C28 176.6(4)
Ag1 N22 N23 C28 -0.3(5)
S1 Ag2 N32 C37 3.0(4)
S3 Ag2 N32 C37 -172.2(3)
Ag4 Ag2 N32 C37 73.8(3)
Ag1 Ag2 N32 C37 136.9(3)
Ag3 Ag2 N32 C37 82.1(3)
S1 Ag2 N32 N33 172.21(19)
S3 Ag2 N32 N33 -3.0(3)
Ag4 Ag2 N32 N33 -117.0(3)
Ag1 Ag2 N32 N33 -53.9(3)
Ag3 Ag2 N32 N33 -108.7(3)
C37 N32 N33 C38 175.1(4)
Ag2 N32 N33 C38 5.4(5)
S2 Ag3 N42 C47 -16.6(5)
S4 Ag3 N42 C47 174.8(3)
Ag1 Ag3 N42 C47 68.2(3)
Ag4 Ag3 N42 C47 124.3(3)
Ag2 Ag3 N42 C47 68.1(3)
S2 Ag3 N42 N43 164.6(2)
S4 Ag3 N42 N43 -4.1(3)
Ag1 Ag3 N42 N43 -110.7(3)
Ag4 Ag3 N42 N43 -54.6(3)
Ag2 Ag3 N42 N43 -110.7(3)
C47 N42 N43 C48 -176.4(4)
Ag3 N42 N43 C48 2.5(5)
C16 N11 C12 C13 0.1(6)
N11 C12 C13 C14 1.8(7)
C12 C13 C14 C15 -2.2(6)
C13 C14 C15 C16 0.8(6)
C12 N11 C16 C15 -1.7(6)
C12 N11 C16 C17 -179.5(4)
C14 C15 C16 N11 1.2(6)
C14 C15 C16 C17 178.8(4)
N13 N12 C17 C16 4.7(6)
Ag4 N12 C17 C16 -171.7(3)
N13 N12 C17 C27 -174.9(3)
Ag4 N12 C17 C27 8.7(4)
N11 C16 C17 N12 -157.6(4)
C15 C16 C17 N12 24.6(6)
N11 C16 C17 C27 22.0(5)
C15 C16 C17 C27 -155.8(4)
N12 N13 C18 N14 179.3(3)
N12 N13 C18 S1 1.3(5)
C114 N14 C18 N13 166.9(4)
C19 N14 C18 N13 -0.2(6)
C114 N14 C18 S1 -14.9(5)
C19 N14 C18 S1 178.0(3)
Ag2 S1 C18 N13 -72.4(4)
Ag4 S1 C18 N13 1.7(4)
S4 S1 C18 N13 2.6(4)
S3 S1 C18 N13 -72.8(4)
Ag2 S1 C18 N14 109.5(3)
Ag4 S1 C18 N14 -176.4(3)
S4 S1 C18 N14 -175.4(2)
S3 S1 C18 N14 109.2(3)
C18 N14 C19 C110 77.4(5)
C114 N14 C19 C110 -91.0(4)
C26 N21 C22 C23 0.1(9)
N21 C22 C23 C24 1.7(10)
C22 C23 C24 C25 -1.7(8)
C23 C24 C25 C26 0.1(7)
C22 N21 C26 C25 -1.8(7)
C22 N21 C26 C27 179.0(5)
C24 C25 C26 N21 1.7(7)
C24 C25 C26 C27 -179.1(4)
N23 N22 C27 C26 3.2(6)
Ag1 N22 C27 C26 180.0(3)
N23 N22 C27 C17 -174.0(3)
Ag1 N22 C27 C17 2.8(5)
N21 C26 C27 N22 -135.7(4)
C25 C26 C27 N22 45.1(6)
N21 C26 C27 C17 41.5(5)
C25 C26 C27 C17 -137.7(4)
N12 C17 C27 N22 57.6(5)
C16 C17 C27 N22 -122.1(4)
N12 C17 C27 C26 -119.8(4)
C16 C17 C27 C26 60.6(5)
N22 N23 C28 N24 174.3(3)
N22 N23 C28 S2 -2.0(5)
C214 N24 C28 N23 160.1(4)
C29 N24 C28 N23 -7.2(5)
C214 N24 C28 S2 -23.2(5)
C29 N24 C28 S2 169.5(3)
Ag3 S2 C28 N23 -71.9(4)
Ag1 S2 C28 N23 2.6(4)
S4 S2 C28 N23 -72.3(4)
S3 S2 C28 N23 2.7(4)
Ag3 S2 C28 N24 111.9(3)
Ag1 S2 C28 N24 -173.6(3)
S4 S2 C28 N24 111.5(3)
S3 S2 C28 N24 -173.5(2)
C28 N24 C29 C210 78.8(5)
C214 N24 C29 C210 -89.4(5)
C36 N31 C32 C33 -1.6(8)
N31 C32 C33 C34 1.2(10)
C32 C33 C34 C35 0.2(11)
C33 C34 C35 C36 -1.1(10)
C32 N31 C36 C35 0.7(7)
C32 N31 C36 C37 175.7(4)
C34 C35 C36 N31 0.6(9)
C34 C35 C36 C37 -174.1(5)
N33 N32 C37 C47 170.5(3)
Ag2 N32 C37 C47 -19.8(5)
N33 N32 C37 C36 -10.4(6)
Ag2 N32 C37 C36 159.2(3)
N31 C36 C37 N32 141.5(4)
C35 C36 C37 N32 -43.5(7)
N31 C36 C37 C47 -39.5(6)
C35 C36 C37 C47 135.6(5)
N32 N33 C38 N34 178.6(3)
N32 N33 C38 S3 -5.4(6)
C39 N34 C38 N33 -169.1(4)
C314 N34 C38 N33 5.5(6)
C39 N34 C38 S3 14.3(5)
C314 N34 C38 S3 -171.1(3)
Ag1 S3 C38 N33 77.5(4)
Ag2 S3 C38 N33 2.5(4)
S2 S3 C38 N33 77.8(4)
S1 S3 C38 N33 0.9(4)
Ag1 S3 C38 N34 -106.4(3)
Ag2 S3 C38 N34 178.6(3)
S2 S3 C38 N34 -106.2(3)
S1 S3 C38 N34 177.0(2)
C38 N34 C39 C310 97.7(6)
C314 N34 C39 C310 -77.1(6)
C46 N41 C42 C43 -1.0(7)
N41 C42 C43 C44 -0.8(8)
C42 C43 C44 C45 1.7(7)
C43 C44 C45 C46 -0.9(7)
C42 N41 C46 C45 1.9(7)
C42 N41 C46 C47 -178.9(4)
C44 C45 C46 N41 -1.0(7)
C44 C45 C46 C47 180.0(4)
N43 N42 C47 C46 -2.8(6)
Ag3 N42 C47 C46 178.3(3)
N43 N42 C47 C37 176.1(3)
Ag3 N42 C47 C37 -2.8(5)
N41 C46 C47 N42 158.5(4)
C45 C46 C47 N42 -22.4(7)
N41 C46 C47 C37 -20.4(5)
C45 C46 C47 C37 158.7(4)
N32 C37 C47 N42 -47.6(5)
C36 C37 C47 N42 133.3(4)
N32 C37 C47 C46 131.5(4)
C36 C37 C47 C46 -47.7(5)
N42 N43 C48 N44 -176.4(3)
N42 N43 C48 S4 2.3(6)
C49 N44 C48 N43 1.7(6)
C414 N44 C48 N43 -169.1(4)
C49 N44 C48 S4 -177.1(3)
C414 N44 C48 S4 12.2(5)
Ag4 S4 C48 N43 71.4(4)
Ag3 S4 C48 N43 -4.8(4)
S2 S4 C48 N43 -9.4(5)
S1 S4 C48 N43 69.0(4)
Ag4 S4 C48 N44 -110.0(3)
Ag3 S4 C48 N44 173.8(3)
S2 S4 C48 N44 169.2(2)
S1 S4 C48 N44 -112.4(3)
C48 N44 C49 C410 -88.2(5)
C414 N44 C49 C410 83.2(5)
N14 C19 C110 C111 31.5(6)
C19 C110 C111 C112 45.4(6)
C110 C111 C112 C113 -86.1(5)
C111 C112 C113 C114 66.5(5)
C18 N14 C114 C113 -88.2(5)
C19 N14 C114 C113 79.6(5)
C112 C113 C114 N14 -53.0(5)
N24 C29 C210 C211 34.2(5)
C29 C210 C211 C212 40.2(6)
C210 C211 C212 C213 -85.3(5)
C211 C212 C213 C214 71.1(5)
C28 N24 C214 C213 -89.5(5)
C29 N24 C214 C213 78.3(5)
C212 C213 C214 N24 -56.7(5)
N34 C39 C310 C311 51.2(8)
C39 C310 C311 C312 -64.1(10)
C310 C311 C312 C313 81.4(11)
C311 C312 C313 C314 -41.6(12)
C38 N34 C314 C313 -85.9(6)
C39 N34 C314 C313 89.1(6)
C312 C313 C314 N34 -32.6(9)
N44 C49 C410 C411 -55.9(6)
C49 C410 C411 C412 67.8(6)
C410 C411 C412 C413 -85.5(6)
C411 C412 C413 C414 44.4(6)
C48 N44 C414 C413 80.0(5)
C49 N44 C414 C413 -91.2(5)
C412 C413 C414 N44 30.4(6)
C51 N5 C5 O5 178.6(15)
C52 N5 C5 O5 -4(3)
